data_7205611
loop_
_publ_author_name
'Prikhodchenko, Petr V.'
'Medvedev, Alexander G.'
'Tripol'skaya, Tatiana A.'
'Churakov, Andrei V.'
'Wolanov, Yitzhak'
'Howard, Judith A. K.'
'Lev, Ovadia'

_publ_section_title
;
 Crystal structures of natural amino acid perhydrates
;
_journal_issue 7
_journal_name_full CrystEngComm
_journal_page_first 2399
_journal_paper_doi 10.1039/c0ce00481b
_journal_volume 13
_journal_year 2011
_chemical_absolute_configuration rm
_chemical_formula_moiety 'C4 H9 N O3, H2 O2'
_chemical_formula_sum 'C4 H11 N O5'
_chemical_formula_weight 153.14
_chemical_name_common
;(2S,3R)-2-Amino-3-hydroxybutyric acid hydrogen peroxide
solvate
;
_chemical_name_systematic
;
(2S,3R)-2-Amino-3-hydroxybutyric acid
hydrogen peroxide solvate
;
_space_group_IT_number 19
_symmetry_cell_setting orthorhombic
_symmetry_space_group_name_Hall 'P 2ac 2ab'
_symmetry_space_group_name_H-M 'P 21 21 21'
_atom_sites_solution_hydrogens difmap
_atom_sites_solution_primary direct
_atom_sites_solution_secondary difmap
_audit_creation_method SHELXL-97
_cell_angle_alpha 90.00
_cell_angle_beta 90.00
_cell_angle_gamma 90.00
_cell_formula_units_Z 4
_cell_length_a 6.129(3)
_cell_length_b 6.387(3)
_cell_length_c 17.177(7)
_cell_measurement_reflns_used 3505
_cell_measurement_temperature 150(2)
_cell_measurement_theta_max 27.906
_cell_measurement_theta_min 3.403
_cell_volume 672.4(5)
_computing_structure_refinement 'SHELXL-97 (Sheldrick, 1997)'
_computing_structure_solution 'SHELXS-97 (Sheldrick, 1990)'
_diffrn_ambient_temperature 150(2)
_diffrn_measured_fraction_theta_full 0.992
_diffrn_measured_fraction_theta_max 0.992
_diffrn_measurement_device_type 'Bruker SMART APEX'
_diffrn_measurement_method \w
_diffrn_radiation_monochromator graphite
_diffrn_radiation_source 'fine-focus sealed tube'
_diffrn_radiation_type MoK\a
_diffrn_radiation_wavelength 0.71073
_diffrn_reflns_av_R_equivalents 0.0299
_diffrn_reflns_av_sigmaI/netI 0.0183
_diffrn_reflns_limit_h_max 8
_diffrn_reflns_limit_h_min -8
_diffrn_reflns_limit_k_max 8
_diffrn_reflns_limit_k_min -8
_diffrn_reflns_limit_l_max 22
_diffrn_reflns_limit_l_min -22
_diffrn_reflns_number 7776
_diffrn_reflns_theta_full 27.99
_diffrn_reflns_theta_max 27.99
_diffrn_reflns_theta_min 2.37
_diffrn_standards_decay_% 0
_diffrn_standards_interval_time 0
_diffrn_standards_number 0
_exptl_absorpt_coefficient_mu 0.140
_exptl_absorpt_correction_T_max 0.9917
_exptl_absorpt_correction_T_min 0.9462
_exptl_absorpt_correction_type multi-scan
_exptl_absorpt_process_details 'SADABS (Bruker, 2004)'
_exptl_crystal_colour colourless
_exptl_crystal_density_diffrn 1.513
_exptl_crystal_density_method 'not measured'
_exptl_crystal_description plate
_exptl_crystal_F_000 328
_exptl_crystal_size_max 0.40
_exptl_crystal_size_mid 0.27
_exptl_crystal_size_min 0.06
_refine_diff_density_max 0.370
_refine_diff_density_min -0.153
_refine_diff_density_rms 0.055
_refine_ls_extinction_method none
_refine_ls_goodness_of_fit_ref 1.179
_refine_ls_hydrogen_treatment mixed
_refine_ls_matrix_type full
_refine_ls_number_parameters 116
_refine_ls_number_reflns 971
_refine_ls_number_restraints 0
_refine_ls_restrained_S_all 1.179
_refine_ls_R_factor_all 0.0382
_refine_ls_R_factor_gt 0.0372
_refine_ls_shift/su_max 0.000
_refine_ls_shift/su_mean 0.000
_refine_ls_structure_factor_coef Fsqd
_refine_ls_weighting_details 'calc w=1/[\s^2^(Fo^2^)+(0.0564P)^2^+0.1199P] where P=(Fo^2^+2Fc^2^)/3'
_refine_ls_weighting_scheme calc
_refine_ls_wR_factor_gt 0.0920
_refine_ls_wR_factor_ref 0.0928
_reflns_number_gt 942
_reflns_number_total 971
_reflns_threshold_expression I>2\s(I)
_cod_data_source_file c0ce00481b.txt
_cod_data_source_block Thr70
_cod_database_code 7205611

loop_
_symmetry_equiv_pos_as_xyz
'x, y, z'
'-x+1/2, -y, z+1/2'
'-x, y+1/2, -z+1/2'
'x+1/2, -y+1/2, -z'

loop_
_atom_site_label
_atom_site_type_symbol
_atom_site_fract_x
_atom_site_fract_y
_atom_site_fract_z
_atom_site_U_iso_or_equiv
_atom_site_adp_type
_atom_site_occupancy
_atom_site_symmetry_multiplicity
_atom_site_calc_flag
_atom_site_refinement_flags
_atom_site_disorder_assembly
_atom_site_disorder_group
O1 O 0.4653(2) 0.3690(2) 0.42127(8) 0.0207(3) Uani 1 1 d . . .
O2 O 0.3421(2) 0.1888(2) 0.45113(8) 0.0225(3) Uani 1 1 d . . .
N1 N 0.1150(3) 0.7073(2) 0.12126(9) 0.0149(3) Uani 1 1 d . . .
O3 O 0.4496(2) 0.3828(2) 0.12565(8) 0.0178(3) Uani 1 1 d . . .
O4 O 0.1925(2) 0.4583(2) 0.30727(7) 0.0201(3) Uani 1 1 d . . .
O5 O 0.3156(2) 0.7573(2) 0.25441(8) 0.0203(3) Uani 1 1 d . . .
C1 C 0.2157(3) 0.5879(3) 0.25244(10) 0.0143(4) Uani 1 1 d . . .
C2 C 0.1096(3) 0.5240(3) 0.17505(10) 0.0141(3) Uani 1 1 d . . .
H21 H -0.0461 0.4861 0.1851 0.021 Uiso 1 1 calc R . .
C3 C 0.2260(3) 0.3331(3) 0.14042(10) 0.0153(4) Uani 1 1 d . . .
H31 H 0.2206 0.2169 0.1794 0.023 Uiso 1 1 calc R . .
C4 C 0.1217(3) 0.2567(3) 0.06542(11) 0.0210(4) Uani 1 1 d . . .
H41 H 0.1330 0.3661 0.0256 0.031 Uiso 1 1 calc R . .
H42 H -0.0323 0.2243 0.0748 0.031 Uiso 1 1 calc R . .
H43 H 0.1973 0.1304 0.0474 0.031 Uiso 1 1 calc R . .
H1 H 0.381(5) 0.418(5) 0.3822(16) 0.035(7) Uiso 1 1 d . . .
H2 H 0.414(5) 0.090(5) 0.4289(16) 0.030(7) Uiso 1 1 d . . .
H3 H 0.516(5) 0.345(4) 0.1619(16) 0.033(8) Uiso 1 1 d . . .
H11 H 0.249(5) 0.757(4) 0.1157(13) 0.022(6) Uiso 1 1 d . . .
H12 H 0.056(5) 0.681(5) 0.0739(16) 0.031(7) Uiso 1 1 d . . .
H13 H 0.040(5) 0.819(5) 0.1439(15) 0.037(7) Uiso 1 1 d . . .

loop_
_atom_site_aniso_label
_atom_site_aniso_U_11
_atom_site_aniso_U_22
_atom_site_aniso_U_33
_atom_site_aniso_U_23
_atom_site_aniso_U_13
_atom_site_aniso_U_12
O1 0.0194(7) 0.0207(6) 0.0219(7) -0.0025(5) -0.0039(5) -0.0009(6)
O2 0.0226(7) 0.0257(7) 0.0192(6) 0.0049(6) 0.0066(6) 0.0043(6)
N1 0.0138(7) 0.0160(7) 0.0150(7) 0.0021(6) -0.0016(6) 0.0009(6)
O3 0.0146(6) 0.0215(6) 0.0173(6) 0.0030(5) -0.0005(5) 0.0037(6)
O4 0.0186(7) 0.0272(7) 0.0146(6) 0.0041(5) -0.0003(5) -0.0029(6)
O5 0.0207(7) 0.0209(7) 0.0192(6) -0.0021(5) -0.0042(5) -0.0031(5)
C1 0.0096(7) 0.0189(8) 0.0145(8) -0.0021(7) 0.0011(6) 0.0026(6)
C2 0.0133(8) 0.0151(7) 0.0139(8) 0.0029(6) -0.0005(6) -0.0018(7)
C3 0.0168(8) 0.0153(8) 0.0136(8) 0.0008(6) -0.0003(6) 0.0000(7)
C4 0.0271(10) 0.0190(8) 0.0168(8) -0.0018(7) -0.0047(7) -0.0015(8)

loop_
_atom_type_symbol
_atom_type_description
_atom_type_scat_dispersion_real
_atom_type_scat_dispersion_imag
_atom_type_scat_source
C C 0.0033 0.0016 'International Tables Vol C Tables 4.2.6.8 and 6.1.1.4'
H H 0.0000 0.0000 'International Tables Vol C Tables 4.2.6.8 and 6.1.1.4'
N N 0.0061 0.0033 'International Tables Vol C Tables 4.2.6.8 and 6.1.1.4'
O O 0.0106 0.0060 'International Tables Vol C Tables 4.2.6.8 and 6.1.1.4'

loop_
_geom_angle_atom_site_label_1
_geom_angle_atom_site_label_2
_geom_angle_atom_site_label_3
_geom_angle
_geom_angle_site_symmetry_1
_geom_angle_site_symmetry_3
_geom_angle_publ_flag
O2 O1 H1 103.8(19) . . ?
O1 O2 H2 99(2) . . ?
C2 N1 H11 111.6(17) . . ?
C2 N1 H12 113.6(19) . . ?
H11 N1 H12 110(2) . . ?
C2 N1 H13 109.3(17) . . ?
H11 N1 H13 103(2) . . ?
H12 N1 H13 109(3) . . ?
C3 O3 H3 107(2) . . ?
O5 C1 O4 127.29(16) . . ?
O5 C1 C2 117.60(15) . . ?
O4 C1 C2 115.11(15) . . ?
N1 C2 C3 111.94(14) . . ?
N1 C2 C1 108.57(14) . . ?
C3 C2 C1 110.51(14) . . ?
N1 C2 H21 108.6 . . ?
C3 C2 H21 108.6 . . ?
C1 C2 H21 108.6 . . ?
O3 C3 C4 108.91(15) . . ?
O3 C3 C2 109.78(14) . . ?
C4 C3 C2 112.89(15) . . ?
O3 C3 H31 108.4 . . ?
C4 C3 H31 108.4 . . ?
C2 C3 H31 108.4 . . ?
C3 C4 H41 109.5 . . ?
C3 C4 H42 109.5 . . ?
H41 C4 H42 109.5 . . ?
C3 C4 H43 109.5 . . ?
H41 C4 H43 109.5 . . ?
H42 C4 H43 109.5 . . ?

loop_
_geom_bond_atom_site_label_1
_geom_bond_atom_site_label_2
_geom_bond_distance
_geom_bond_site_symmetry_2
_geom_bond_publ_flag
O1 O2 1.469(2) . ?
O1 H1 0.90(3) . ?
O2 H2 0.86(3) . ?
N1 C2 1.492(2) . ?
N1 H11 0.89(3) . ?
N1 H12 0.91(3) . ?
N1 H13 0.93(3) . ?
O3 C3 1.429(2) . ?
O3 H3 0.78(3) . ?
O4 C1 1.262(2) . ?
O5 C1 1.244(2) . ?
C1 C2 1.535(2) . ?
C2 C3 1.533(2) . ?
C2 H21 1.0000 . ?
C3 C4 1.519(2) . ?
C3 H31 1.0000 . ?
C4 H41 0.9800 . ?
C4 H42 0.9800 . ?
C4 H43 0.9800 . ?

loop_
_geom_hbond_atom_site_label_D
_geom_hbond_atom_site_label_H
_geom_hbond_atom_site_label_A
_geom_hbond_distance_DH
_geom_hbond_distance_HA
_geom_hbond_distance_DA
_geom_hbond_angle_DHA
_geom_hbond_site_symmetry_A
O1 H1 O4 0.90(3) 1.75(3) 2.637(2) 167(3) .
O2 H2 O3 0.86(3) 1.83(3) 2.681(2) 175(3) 3_645
O3 H3 O5 0.78(3) 1.86(3) 2.638(2) 178(3) 3_645
N1 H11 O1 0.89(3) 1.99(3) 2.866(2) 167(2) 3_655
N1 H12 O2 0.91(3) 2.35(3) 3.008(2) 129(2) 2_564
N1 H12 O2 0.91(3) 2.48(3) 3.067(2) 123(2) 3
N1 H13 O4 0.93(3) 1.88(3) 2.762(2) 157(3) 3

loop_
_geom_torsion_atom_site_label_1
_geom_torsion_atom_site_label_2
_geom_torsion_atom_site_label_3
_geom_torsion_atom_site_label_4
_geom_torsion
_geom_torsion_site_symmetry_1
_geom_torsion_site_symmetry_2
_geom_torsion_site_symmetry_3
_geom_torsion_site_symmetry_4
_geom_torsion_publ_flag
H1 O1 O2 H2 101(3) . . . . ?
N1 C2 C1 O5 -11.1(2) . . . . ?

loop_
_cod_related_entry_id
_cod_related_entry_database
_cod_related_entry_code
1 ChemSpider 30653746
